data_2012886
loop_
_publ_author_name
'Lee, Yong-Min'
'Kang, Sung Kwon'
'Kim, Young-Inn'
'Choi, Sung-Nak'

_publ_section_title
;
 Dibromo[(--)-sparteine-\k^2^<i>N</i>,<i>N</i>']zinc(II)
;
_journal_issue 8
_journal_name_full 'Acta Crystallographica Section C'
_journal_page_first m453
_journal_page_last m454
_journal_paper_doi 10.1107/S0108270102011988
_journal_volume 58
_journal_year 2002
_chemical_formula_iupac '[Zn Br2 (C15 H26 N2)]'
_chemical_formula_moiety 'C15 H26 Br2 N2 Zn'
_chemical_formula_sum 'C15 H26 Br2 N2 Zn'
_chemical_formula_weight 459.57
_chemical_name_common '(-)-sparteine zinc(II) dibromide'
_chemical_name_systematic ' dibromo[(-)-sparteine-N,N']zinc(II)'
_space_group_IT_number 19
_symmetry_cell_setting orthorhombic
_symmetry_space_group_name_Hall 'P 2ac 2ab'
_symmetry_space_group_name_H-M 'P 21 21 21'
_atom_sites_solution_hydrogens geom
_atom_sites_solution_primary direct
_atom_sites_solution_secondary difmap
_audit_creation_method SHELXL-97
_cell_angle_alpha 90.00
_cell_angle_beta 90.00
_cell_angle_gamma 90.00
_cell_formula_units_Z 4
_cell_length_a 11.1770(14)
_cell_length_b 12.0378(18)
_cell_length_c 12.7533(9)
_cell_measurement_reflns_used 25
_cell_measurement_temperature 293(2)
_cell_measurement_theta_max 12.57
_cell_measurement_theta_min 11.43
_cell_volume 1715.9(4)
_computing_cell_refinement 'CAD-4 EXPRESS'
_computing_data_collection 'CAD-4 EXPRESS (Enraf-Nonius, 1994)'
_computing_data_reduction 'XCAD4 (Harms & Wocadlo, 1995)'
_computing_molecular_graphics 'ORTEP-3 for Windows (Farrugia, 1997)'
_computing_publication_material 'WinGX (Farrugia, 1999)'
_computing_structure_refinement 'SHELXL97 (Sheldrick, 1997)'
_computing_structure_solution 'SHELXS97 (Sheldrick, 1997)'
_diffrn_ambient_temperature 293(2)
_diffrn_measured_fraction_theta_full 1.000
_diffrn_measured_fraction_theta_max 1.000
_diffrn_measurement_device_type 'Enraf-Nonius CAD-4'
_diffrn_measurement_method 'Non-profiled \w/2\q scans'
_diffrn_radiation_monochromator graphite
_diffrn_radiation_source 'fine-focus sealed tube'
_diffrn_radiation_type MoK\a
_diffrn_radiation_wavelength 0.71073
_diffrn_reflns_av_R_equivalents 0.0292
_diffrn_reflns_av_sigmaI/netI 0.0742
_diffrn_reflns_limit_h_max 14
_diffrn_reflns_limit_h_min -14
_diffrn_reflns_limit_k_max 15
_diffrn_reflns_limit_k_min -15
_diffrn_reflns_limit_l_max 16
_diffrn_reflns_limit_l_min -16
_diffrn_reflns_number 4912
_diffrn_reflns_theta_full 27.47
_diffrn_reflns_theta_max 27.47
_diffrn_reflns_theta_min 2.33
_diffrn_standards_decay_% 1
_diffrn_standards_interval_time 300
_diffrn_standards_number 3
_exptl_absorpt_coefficient_mu 6.081
_exptl_absorpt_correction_T_max 0.161
_exptl_absorpt_correction_T_min 0.104
_exptl_absorpt_correction_type '\y scan'
_exptl_absorpt_process_details '(North et al., 1968)'
_exptl_crystal_colour Colorless
_exptl_crystal_density_diffrn 1.779
_exptl_crystal_density_method 'not measured'
_exptl_crystal_description Block
_exptl_crystal_F_000 920
_exptl_crystal_size_max 0.40
_exptl_crystal_size_mid 0.33
_exptl_crystal_size_min 0.3
_refine_diff_density_max 0.689
_refine_diff_density_min -0.565
_refine_ls_abs_structure_details 'Flack (1983), 1689 Friedel pairs'
_refine_ls_abs_structure_Flack -0.02(2)
_refine_ls_extinction_method none
_refine_ls_goodness_of_fit_ref 1.033
_refine_ls_hydrogen_treatment constr
_refine_ls_matrix_type full
_refine_ls_number_parameters 181
_refine_ls_number_reflns 3928
_refine_ls_number_restraints 0
_refine_ls_restrained_S_all 1.033
_refine_ls_R_factor_all 0.0961
_refine_ls_R_factor_gt 0.0526
_refine_ls_shift/su_max <0.001
_refine_ls_shift/su_mean 0.000
_refine_ls_structure_factor_coef Fsqd
_refine_ls_weighting_details 'calc w = 1/[\s^2^(Fo^2^)+(0.0474P)^2^] where P = (Fo^2^+2Fc^2^)/3'
_refine_ls_weighting_scheme calc
_refine_ls_wR_factor_gt 0.0919
_refine_ls_wR_factor_ref 0.1043
_reflns_number_gt 2729
_reflns_number_total 3928
_reflns_threshold_expression I>2\s(I)
_cod_data_source_file ln1140.cif
_cod_data_source_block I
_cod_depositor_comments
;
The following automatic conversions were performed:
'_symmetry_cell_setting' value 'Orthorhombic' changed to 'orthorhombic'
according to '/home/saulius/struct/CIF-dictionaries/cif_core.dic'
dictionary named 'cif_core.dic' version 2.4.1 from 2010-06-29.

Automatic conversion script
Id: cif_fix_enum 1527 2010-12-29 10:47:43Z saulius 

The following automatic conversions were performed:

'_symmetry_cell_setting' value 'Orthorhombic' changed to
'orthorhombic' according to
/home/saulius/struct/CIF-dictionaries/cif_core.dic dictionary named
'cif_core.dic' version 2.4.1 from 2010-06-29.

Automatic conversion script
Id: cif_fix_values 1715 2011-07-08 13:25:40Z adriana 
;
_cod_database_code 2012886
_cod_database_fobs_code 2012886

loop_
_symmetry_equiv_pos_as_xyz
'x, y, z'
'-x+1/2, -y, z+1/2'
'x+1/2, -y+1/2, -z'
'-x, y+1/2, -z+1/2'

loop_
_atom_site_label
_atom_site_fract_x
_atom_site_fract_y
_atom_site_fract_z
_atom_site_U_iso_or_equiv
_atom_site_adp_type
_atom_site_calc_flag
_atom_site_refinement_flags
_atom_site_occupancy
_atom_site_disorder_assembly
_atom_site_disorder_group
_atom_site_type_symbol
Zn 0.19451(7) 0.26450(6) 0.13204(5) 0.02983(19) Uani d . 1 . . Zn
Br1 0.17519(9) 0.43930(6) 0.04949(6) 0.0565(3) Uani d . 1 . . Br
Br2 0.21351(8) 0.11392(6) 0.01497(5) 0.0497(2) Uani d . 1 . . Br
N1 0.3049(5) 0.2867(4) 0.2622(4) 0.0300(12) Uani d . 1 . . N
N9 0.0535(5) 0.2301(4) 0.2331(4) 0.0274(12) Uani d . 1 . . N
C2 0.4264(7) 0.3199(6) 0.2286(6) 0.0420(18) Uani d . 1 . . C
H2A 0.4735 0.3389 0.2899 0.050 Uiso calc R 1 . . H
H2B 0.4209 0.3855 0.1847 0.050 Uiso calc R 1 . . H
C3 0.4885(7) 0.2295(6) 0.1692(6) 0.0476(19) Uani d . 1 . . C
H3A 0.5684 0.2537 0.1503 0.057 Uiso calc R 1 . . H
H3B 0.4450 0.2139 0.1051 0.057 Uiso calc R 1 . . H
C4 0.4963(8) 0.1251(8) 0.2349(7) 0.059(2) Uani d . 1 . . C
H4A 0.5480 0.1383 0.2947 0.071 Uiso calc R 1 . . H
H4B 0.5310 0.0657 0.1935 0.071 Uiso calc R 1 . . H
C5 0.3726(6) 0.0905(6) 0.2730(6) 0.046(2) Uani d . 1 . . C
H5A 0.3238 0.0685 0.2136 0.056 Uiso calc R 1 . . H
H5B 0.3798 0.0271 0.3196 0.056 Uiso calc R 1 . . H
C6 0.3126(6) 0.1857(5) 0.3305(5) 0.0341(15) Uani d . 1 . . C
H6 0.3646 0.2050 0.3896 0.041 Uiso calc R 1 . . H
C7 0.1884(6) 0.1586(6) 0.3770(5) 0.0434(18) Uani d . 1 . . C
H7 0.1977 0.0931 0.4219 0.052 Uiso calc R 1 . . H
C8 0.1319(6) 0.3534(6) 0.3736(5) 0.0393(17) Uani d . 1 . . C
H8 0.1094 0.4173 0.4170 0.047 Uiso calc R 1 . . H
C10 -0.0510(6) 0.2026(6) 0.1650(5) 0.0387(17) Uani d . 1 . . C
H10A -0.0359 0.1318 0.1311 0.046 Uiso calc R 1 . . H
H10B -0.0571 0.2585 0.1105 0.046 Uiso calc R 1 . . H
C11 -0.1696(7) 0.1959(6) 0.2217(6) 0.047(2) Uani d . 1 . . C
H11A -0.1676 0.1354 0.2719 0.057 Uiso calc R 1 . . H
H11B -0.2329 0.1808 0.1716 0.057 Uiso calc R 1 . . H
C12 -0.1953(7) 0.3039(6) 0.2782(5) 0.0492(19) Uani d . 1 . . C
H12A -0.2697 0.2980 0.3170 0.059 Uiso calc R 1 . . H
H12B -0.2031 0.3640 0.2279 0.059 Uiso calc R 1 . . H
C13 -0.0924(6) 0.3277(6) 0.3529(5) 0.0423(18) Uani d . 1 . . C
H13A -0.1064 0.3983 0.3874 0.051 Uiso calc R 1 . . H
H13B -0.0904 0.2705 0.4065 0.051 Uiso calc R 1 . . H
C14 0.0284(6) 0.3315(5) 0.2980(5) 0.0302(15) Uani d . 1 . . C
H14 0.0257 0.3945 0.2495 0.036 Uiso calc R 1 . . H
C15 0.2515(6) 0.3803(6) 0.3236(5) 0.0440(18) Uani d . 1 . . C
H15A 0.2413 0.4436 0.2775 0.053 Uiso calc R 1 . . H
H15B 0.3072 0.4017 0.3783 0.053 Uiso calc R 1 . . H
C16 0.0901(6) 0.1332(6) 0.2990(5) 0.0374(17) Uani d . 1 . . C
H16A 0.1169 0.0739 0.2531 0.045 Uiso calc R 1 . . H
H16B 0.0207 0.1064 0.3369 0.045 Uiso calc R 1 . . H
C17 0.1478(7) 0.2547(7) 0.4468(5) 0.050(2) Uani d . 1 . . C
H17A 0.0729 0.2367 0.4814 0.060 Uiso calc R 1 . . H
H17B 0.2075 0.2707 0.4999 0.060 Uiso calc R 1 . . H

loop_
_atom_site_aniso_label
_atom_site_aniso_U_11
_atom_site_aniso_U_22
_atom_site_aniso_U_33
_atom_site_aniso_U_12
_atom_site_aniso_U_13
_atom_site_aniso_U_23
Zn 0.0384(4) 0.0290(4) 0.0220(3) -0.0004(4) 0.0036(4) 0.0003(3)
Br1 0.0905(7) 0.0407(4) 0.0384(4) 0.0056(5) 0.0078(4) 0.0154(3)
Br2 0.0707(6) 0.0437(4) 0.0347(4) 0.0057(4) 0.0059(4) -0.0119(3)
N1 0.030(3) 0.031(3) 0.029(3) -0.005(3) 0.003(3) 0.000(2)
N9 0.028(3) 0.028(3) 0.026(3) 0.002(3) 0.001(2) -0.004(2)
C2 0.034(4) 0.042(4) 0.050(5) -0.007(4) -0.007(4) 0.011(4)
C3 0.033(4) 0.060(5) 0.050(4) 0.001(4) 0.006(4) 0.008(4)
C4 0.044(5) 0.061(5) 0.071(6) 0.014(5) 0.012(4) 0.017(5)
C5 0.038(4) 0.053(5) 0.049(4) 0.009(4) 0.005(4) 0.016(4)
C6 0.031(4) 0.044(4) 0.028(3) -0.002(4) -0.006(3) 0.008(3)
C7 0.042(4) 0.052(4) 0.036(3) 0.009(4) -0.003(4) 0.022(3)
C8 0.044(4) 0.048(4) 0.026(3) 0.004(4) 0.001(3) -0.012(3)
C10 0.030(4) 0.044(4) 0.042(4) 0.001(3) -0.008(3) -0.011(3)
C11 0.032(5) 0.055(5) 0.055(5) -0.005(4) -0.007(4) 0.005(4)
C12 0.038(5) 0.065(5) 0.044(4) 0.018(4) 0.006(4) 0.011(4)
C13 0.040(4) 0.055(5) 0.032(4) 0.018(4) 0.008(3) -0.001(3)
C14 0.033(4) 0.029(4) 0.028(3) 0.003(3) 0.000(3) 0.000(3)
C15 0.047(5) 0.044(4) 0.041(4) 0.001(4) -0.002(3) -0.014(4)
C16 0.031(4) 0.036(4) 0.046(4) 0.003(3) 0.007(3) 0.015(3)
C17 0.045(4) 0.079(6) 0.026(3) 0.017(4) 0.000(3) -0.001(4)

loop_
_atom_type_symbol
_atom_type_description
_atom_type_scat_dispersion_real
_atom_type_scat_dispersion_imag
_atom_type_scat_source
C C 0.0033 0.0016 'International Tables Vol C Tables 4.2.6.8 and 6.1.1.4'
H H 0.0000 0.0000 'International Tables Vol C Tables 4.2.6.8 and 6.1.1.4'
N N 0.0061 0.0033 'International Tables Vol C Tables 4.2.6.8 and 6.1.1.4'
Br Br -0.2901 2.4595 'International Tables Vol C Tables 4.2.6.8 and 6.1.1.4'
Zn Zn 0.2839 1.4301 'International Tables Vol C Tables 4.2.6.8 and 6.1.1.4'

loop_
_geom_angle_atom_site_label_1
_geom_angle_atom_site_label_2
_geom_angle_atom_site_label_3
_geom_angle
_geom_angle_publ_flag
N9 Zn N1 88.9(2) yes
N9 Zn Br2 107.95(14) yes
N1 Zn Br2 123.31(14) yes
N9 Zn Br1 112.60(14) yes
N1 Zn Br1 107.12(13) yes
Br2 Zn Br1 114.25(4) yes
C2 N1 C15 108.4(5) ?
C2 N1 C6 109.6(5) ?
C15 N1 C6 109.2(5) ?
C2 N1 Zn 110.4(4) ?
C15 N1 Zn 106.1(4) ?
C6 N1 Zn 113.1(4) ?
C10 N9 C16 111.6(5) ?
C10 N9 C14 110.8(5) ?
C16 N9 C14 112.1(5) ?
C10 N9 Zn 106.1(4) ?
C16 N9 Zn 107.2(4) ?
C14 N9 Zn 108.8(4) ?
N1 C2 C3 112.1(6) ?
N1 C2 H2A 109.2 ?
C3 C2 H2A 109.2 ?
N1 C2 H2B 109.2 ?
C3 C2 H2B 109.2 ?
H2A C2 H2B 107.9 ?
C2 C3 C4 110.5(6) ?
C2 C3 H3A 109.6 ?
C4 C3 H3A 109.6 ?
C2 C3 H3B 109.6 ?
C4 C3 H3B 109.6 ?
H3A C3 H3B 108.1 ?
C3 C4 C5 110.6(6) ?
C3 C4 H4A 109.5 ?
C5 C4 H4A 109.5 ?
C3 C4 H4B 109.5 ?
C5 C4 H4B 109.5 ?
H4A C4 H4B 108.1 ?
C6 C5 C4 110.4(7) ?
C6 C5 H5A 109.6 ?
C4 C5 H5A 109.6 ?
C6 C5 H5B 109.6 ?
C4 C5 H5B 109.6 ?
H5A C5 H5B 108.1 ?
N1 C6 C5 110.9(5) ?
N1 C6 C7 110.1(5) ?
C5 C6 C7 115.0(6) ?
N1 C6 H6 106.8 ?
C5 C6 H6 106.8 ?
C7 C6 H6 106.8 ?
C16 C7 C17 108.7(6) ?
C16 C7 C6 116.3(6) ?
C17 C7 C6 109.3(6) ?
C16 C7 H7 107.4 ?
C17 C7 H7 107.4 ?
C6 C7 H7 107.4 ?
C15 C8 C17 108.8(6) ?
C15 C8 C14 116.0(5) ?
C17 C8 C14 109.9(6) ?
C15 C8 H8 107.2 ?
C17 C8 H8 107.2 ?
C14 C8 H8 107.2 ?
N9 C10 C11 114.8(6) ?
N9 C10 H10A 108.6 ?
C11 C10 H10A 108.6 ?
N9 C10 H10B 108.6 ?
C11 C10 H10B 108.6 ?
H10A C10 H10B 107.5 ?
C10 C11 C12 110.3(6) ?
C10 C11 H11A 109.6 ?
C12 C11 H11A 109.6 ?
C10 C11 H11B 109.6 ?
C12 C11 H11B 109.6 ?
H11A C11 H11B 108.1 ?
C11 C12 C13 108.4(6) ?
C11 C12 H12A 110.0 ?
C13 C12 H12A 110.0 ?
C11 C12 H12B 110.0 ?
C13 C12 H12B 110.0 ?
H12A C12 H12B 108.4 ?
C12 C13 C14 112.8(5) ?
C12 C13 H13A 109.0 ?
C14 C13 H13A 109.0 ?
C12 C13 H13B 109.0 ?
C14 C13 H13B 109.0 ?
H13A C13 H13B 107.8 ?
N9 C14 C13 113.3(6) ?
N9 C14 C8 110.3(5) ?
C13 C14 C8 112.7(5) ?
N9 C14 H14 106.7 ?
C13 C14 H14 106.7 ?
C8 C14 H14 106.7 ?
N1 C15 C8 114.3(6) ?
N1 C15 H15A 108.7 ?
C8 C15 H15A 108.7 ?
N1 C15 H15B 108.7 ?
C8 C15 H15B 108.7 ?
H15A C15 H15B 107.6 ?
N9 C16 C7 114.2(6) ?
N9 C16 H16A 108.7 ?
C7 C16 H16A 108.7 ?
N9 C16 H16B 108.7 ?
C7 C16 H16B 108.7 ?
H16A C16 H16B 107.6 ?
C8 C17 C7 105.5(5) ?
C8 C17 H17A 110.6 ?
C7 C17 H17A 110.6 ?
C8 C17 H17B 110.6 ?
C7 C17 H17B 110.6 ?
H17A C17 H17B 108.8 ?

loop_
_geom_bond_atom_site_label_1
_geom_bond_atom_site_label_2
_geom_bond_site_symmetry_2
_geom_bond_distance
_geom_bond_publ_flag
Zn N9 . 2.078(5) yes
Zn N1 . 2.086(5) yes
Zn Br2 . 2.3580(10) yes
Zn Br1 . 2.3628(10) yes
N1 C2 . 1.478(9) ?
N1 C15 . 1.496(8) ?
N1 C6 . 1.499(7) ?
N9 C10 . 1.492(8) ?
N9 C16 . 1.495(8) ?
N9 C14 . 1.500(8) ?
C2 C3 . 1.497(10) ?
C2 H2A . 0.9700 ?
C2 H2B . 0.9700 ?
C3 C4 . 1.512(10) ?
C3 H3A . 0.9700 ?
C3 H3B . 0.9700 ?
C4 C5 . 1.525(11) ?
C4 H4A . 0.9700 ?
C4 H4B . 0.9700 ?
C5 C6 . 1.517(9) ?
C5 H5A . 0.9700 ?
C5 H5B . 0.9700 ?
C6 C7 . 1.544(9) ?
C6 H6 . 0.9800 ?
C7 C16 . 1.513(10) ?
C7 C17 . 1.529(10) ?
C7 H7 . 0.9800 ?
C8 C15 . 1.515(9) ?
C8 C17 . 1.521(9) ?
C8 C14 . 1.530(9) ?
C8 H8 . 0.9800 ?
C10 C11 . 1.512(10) ?
C10 H10A . 0.9700 ?
C10 H10B . 0.9700 ?
C11 C12 . 1.515(10) ?
C11 H11A . 0.9700 ?
C11 H11B . 0.9700 ?
C12 C13 . 1.521(10) ?
C12 H12A . 0.9700 ?
C12 H12B . 0.9700 ?
C13 C14 . 1.521(9) ?
C13 H13A . 0.9700 ?
C13 H13B . 0.9700 ?
C14 H14 . 0.9800 ?
C15 H15A . 0.9700 ?
C15 H15B . 0.9700 ?
C16 H16A . 0.9700 ?
C16 H16B . 0.9700 ?
C17 H17A . 0.9700 ?
C17 H17B . 0.9700 ?

loop_
_geom_torsion_atom_site_label_1
_geom_torsion_atom_site_label_2
_geom_torsion_atom_site_label_3
_geom_torsion_atom_site_label_4
_geom_torsion
N9 Zn N1 C2 -177.7(4)
Br2 Zn N1 C2 71.4(4)
Br1 Zn N1 C2 -64.4(4)
N9 Zn N1 C15 -60.5(4)
Br2 Zn N1 C15 -171.4(3)
Br1 Zn N1 C15 52.8(4)
N9 Zn N1 C6 59.2(4)
Br2 Zn N1 C6 -51.7(5)
Br1 Zn N1 C6 172.5(4)
N1 Zn N9 C10 -177.5(4)
Br2 Zn N9 C10 -52.7(4)
Br1 Zn N9 C10 74.4(4)
N1 Zn N9 C16 -58.2(4)
Br2 Zn N9 C16 66.6(4)
Br1 Zn N9 C16 -166.3(3)
N1 Zn N9 C14 63.2(4)
Br2 Zn N9 C14 -171.9(3)
Br1 Zn N9 C14 -44.9(4)
C15 N1 C2 C3 178.2(6)
C6 N1 C2 C3 59.1(7)
Zn N1 C2 C3 -66.0(6)
N1 C2 C3 C4 -57.7(9)
C2 C3 C4 C5 54.7(9)
C3 C4 C5 C6 -54.6(9)
C2 N1 C6 C5 -58.4(7)
C15 N1 C6 C5 -176.9(5)
Zn N1 C6 C5 65.2(6)
C2 N1 C6 C7 173.2(5)
C15 N1 C6 C7 54.6(7)
Zn N1 C6 C7 -63.3(6)
C4 C5 C6 N1 56.7(8)
C4 C5 C6 C7 -177.5(6)
N1 C6 C7 C16 60.7(8)
C5 C6 C7 C16 -65.5(7)
N1 C6 C7 C17 -62.8(6)
C5 C6 C7 C17 171.0(5)
C16 N9 C10 C11 74.6(7)
C14 N9 C10 C11 -51.1(8)
Zn N9 C10 C11 -169.0(5)
N9 C10 C11 C12 56.9(8)
C10 C11 C12 C13 -57.1(7)
C11 C12 C13 C14 56.4(8)
C10 N9 C14 C13 48.1(7)
C16 N9 C14 C13 -77.3(6)
Zn N9 C14 C13 164.4(4)
C10 N9 C14 C8 175.5(5)
C16 N9 C14 C8 50.1(7)
Zn N9 C14 C8 -68.3(5)
C12 C13 C14 N9 -53.0(8)
C12 C13 C14 C8 -179.0(6)
C15 C8 C14 N9 63.6(8)
C17 C8 C14 N9 -60.4(7)
C15 C8 C14 C13 -168.7(6)
C17 C8 C14 C13 67.3(7)
C2 N1 C15 C8 -173.5(6)
C6 N1 C15 C8 -54.2(7)
Zn N1 C15 C8 68.0(6)
C17 C8 C15 N1 58.9(7)
C14 C8 C15 N1 -65.6(8)
C10 N9 C16 C7 -174.7(5)
C14 N9 C16 C7 -49.8(7)
Zn N9 C16 C7 69.5(6)
C17 C7 C16 N9 56.5(7)
C6 C7 C16 N9 -67.3(8)
C15 C8 C17 C7 -61.7(7)
C14 C8 C17 C7 66.3(7)
C16 C7 C17 C8 -62.9(7)
C6 C7 C17 C8 65.0(7)
